data_2234056
loop_
_publ_author_name
'Li, Xing-Yao'
'Wu, Jin-Long'

_publ_section_title
;
 Ethyl 4-methyl-1,3-dioxo-1,2,3,4-tetrahydroisoquinoline-4-carboxylate
;
_journal_coeditor_code XU5472
_journal_issue 3
_journal_name_full 'Acta Crystallographica Section E'
_journal_page_first o891
_journal_paper_doi 10.1107/S1600536812008136
_journal_volume 68
_journal_year 2012
_chemical_formula_iupac 'C13 H13 N O4'
_chemical_formula_moiety 'C13 H13 N O4'
_chemical_formula_sum 'C13 H13 N O4'
_chemical_formula_weight 247.24
_chemical_name_systematic
;
Ethyl 4-methyl-1,3-dioxo-1,2,3,4-tetrahydroisoquinoline-4-carboxylate
;
_space_group_IT_number 2
_symmetry_cell_setting triclinic
_symmetry_space_group_name_Hall '-P 1'
_symmetry_space_group_name_H-M 'P -1'
_atom_sites_solution_hydrogens geom
_atom_sites_solution_primary direct
_atom_sites_solution_secondary difmap
_audit_creation_method SHELXL-97
_cell_angle_alpha 78.876(7)
_cell_angle_beta 77.228(9)
_cell_angle_gamma 72.354(9)
_cell_formula_units_Z 2
_cell_length_a 6.4585(9)
_cell_length_b 8.1999(7)
_cell_length_c 12.5763(11)
_cell_measurement_reflns_used 1387
_cell_measurement_temperature 293(2)
_cell_measurement_theta_max 29.1594
_cell_measurement_theta_min 3.2994
_cell_volume 613.28(12)
_computing_cell_refinement 'CrysAlis PRO (Agilent, 2010)'
_computing_data_collection 'CrysAlis PRO (Agilent, 2010)'
_computing_data_reduction 'CrysAlis PRO (Agilent, 2010)'
_computing_molecular_graphics 'OLEX2 (Dolomanov <i>et al.</i>, 2009)'
_computing_publication_material 'OLEX2 (Dolomanov <i>et al.</i>, 2009)'
_computing_structure_refinement 'SHELXL97 (Sheldrick, 2008)'
_computing_structure_solution 'SHELXS97 (Sheldrick, 2008)'
_diffrn_ambient_temperature 293(2)
_diffrn_detector_area_resol_mean 10.3592
_diffrn_measured_fraction_theta_full 0.996
_diffrn_measured_fraction_theta_max 0.996
_diffrn_measurement_device_type 'Agilent Xcalibur Atlas Gemini ultra'
_diffrn_measurement_method '\w scans'
_diffrn_radiation_monochromator graphite
_diffrn_radiation_source 'fine-focus sealed tube'
_diffrn_radiation_type MoK\a
_diffrn_radiation_wavelength 0.71073
_diffrn_reflns_av_R_equivalents 0.0212
_diffrn_reflns_av_sigmaI/netI 0.0363
_diffrn_reflns_limit_h_max 6
_diffrn_reflns_limit_h_min -7
_diffrn_reflns_limit_k_max 9
_diffrn_reflns_limit_k_min -9
_diffrn_reflns_limit_l_max 15
_diffrn_reflns_limit_l_min -14
_diffrn_reflns_number 3820
_diffrn_reflns_theta_full 25.35
_diffrn_reflns_theta_max 25.35
_diffrn_reflns_theta_min 3.31
_exptl_absorpt_coefficient_mu 0.100
_exptl_absorpt_correction_T_max 0.9910
_exptl_absorpt_correction_T_min 0.9629
_exptl_absorpt_correction_type multi-scan
_exptl_absorpt_process_details
;
(CrysAlis PRO; Agilent, 2010)
;
_exptl_crystal_colour colorless
_exptl_crystal_density_diffrn 1.339
_exptl_crystal_density_method 'not measured'
_exptl_crystal_description platelet
_exptl_crystal_F_000 260
_exptl_crystal_size_max 0.38
_exptl_crystal_size_mid 0.23
_exptl_crystal_size_min 0.09
_refine_diff_density_max 0.181
_refine_diff_density_min -0.246
_refine_ls_extinction_method none
_refine_ls_goodness_of_fit_ref 1.063
_refine_ls_hydrogen_treatment constr
_refine_ls_matrix_type full
_refine_ls_number_parameters 170
_refine_ls_number_reflns 2243
_refine_ls_number_restraints 5
_refine_ls_restrained_S_all 1.071
_refine_ls_R_factor_all 0.0704
_refine_ls_R_factor_gt 0.0494
_refine_ls_shift/su_max 0.000
_refine_ls_shift/su_mean 0.000
_refine_ls_structure_factor_coef Fsqd
_refine_ls_weighting_details 'calc w=1/[\s^2^(Fo^2^)+(0.0610P)^2^+0.1013P] where P=(Fo^2^+2Fc^2^)/3'
_refine_ls_weighting_scheme calc
_refine_ls_wR_factor_gt 0.1193
_refine_ls_wR_factor_ref 0.1346
_reflns_number_gt 1659
_reflns_number_total 2243
_reflns_threshold_expression I>2sigma(I)
_cod_data_source_file xu5472.cif
_cod_data_source_block I
_cod_original_cell_volume 613.28(11)
_cod_database_code 2234056
_cod_database_fobs_code 2234056

loop_
_symmetry_equiv_pos_as_xyz
'x, y, z'
'-x, -y, -z'

loop_
_atom_site_type_symbol
_atom_site_label
_atom_site_fract_x
_atom_site_fract_y
_atom_site_fract_z
_atom_site_U_iso_or_equiv
_atom_site_adp_type
_atom_site_calc_flag
_atom_site_refinement_flags
_atom_site_occupancy
_atom_site_symmetry_multiplicity
_atom_site_disorder_assembly
_atom_site_disorder_group
O O1 0.2337(3) -0.13049(17) 0.54786(12) 0.0529(4) Uani d . 1 1 . .
O O2 -0.1215(2) 0.40108(18) 0.63638(13) 0.0527(4) Uani d . 1 1 . .
O O3 0.1682(3) 0.4585(2) 0.83716(14) 0.0734(6) Uani d . 1 1 . .
O O4 -0.0080(3) 0.2543(2) 0.86413(12) 0.0610(5) Uani d . 1 1 A .
N N1 0.0689(3) 0.13902(19) 0.58943(13) 0.0379(4) Uani d . 1 1 . .
H H1 -0.0268 0.1471 0.5494 0.046 Uiso calc R 1 1 . .
C C1 0.5645(4) -0.1829(3) 0.67306(17) 0.0453(5) Uani d . 1 1 . .
H H1A 0.5636 -0.2759 0.6411 0.054 Uiso calc R 1 1 . .
C C2 0.7280(4) -0.1987(3) 0.7311(2) 0.0559(6) Uani d . 1 1 . .
H H2 0.8373 -0.3023 0.7390 0.067 Uiso calc R 1 1 . .
C C3 0.7288(4) -0.0596(3) 0.7776(2) 0.0578(6) Uani d . 1 1 . .
H H3 0.8405 -0.0696 0.8161 0.069 Uiso calc R 1 1 . .
C C4 0.5663(4) 0.0937(3) 0.76769(18) 0.0477(6) Uani d . 1 1 . .
H H4 0.5684 0.1858 0.8001 0.057 Uiso calc R 1 1 . .
C C5 0.3988(3) 0.1116(2) 0.70940(15) 0.0333(4) Uani d . 1 1 . .
C C6 0.4003(3) -0.0284(2) 0.66182(14) 0.0333(4) Uani d . 1 1 . .
C C7 0.2317(3) -0.0136(2) 0.59585(15) 0.0353(5) Uani d . 1 1 . .
C C8 0.0413(3) 0.2804(2) 0.63970(15) 0.0338(4) Uani d . 1 1 . .
C C9 0.2282(3) 0.2843(2) 0.69348(14) 0.0325(4) Uani d . 1 1 . .
C C10 0.3389(4) 0.4169(3) 0.61867(18) 0.0478(5) Uani d . 1 1 . .
H H10A 0.4522 0.4298 0.6520 0.072 Uiso calc R 1 1 . .
H H10B 0.2307 0.5261 0.6088 0.072 Uiso calc R 1 1 . .
H H10C 0.4030 0.3776 0.5485 0.072 Uiso calc R 1 1 . .
C C11 0.1267(3) 0.3452(3) 0.80564(17) 0.0420(5) Uani d . 1 1 . .
C C12 -0.1109(6) 0.3031(5) 0.9735(2) 0.0928(10) Uani d DU 1 1 . .
H H12A 0.0009 0.2758 1.0194 0.111 Uiso calc PR 0.758(6) 1 A 1
H H12B -0.1798 0.4266 0.9674 0.111 Uiso calc PR 0.758(6) 1 A 1
H H12C -0.0798 0.2026 1.0286 0.111 Uiso calc PR 0.242(6) 1 A 2
H H12D -0.0493 0.3888 0.9884 0.111 Uiso calc PR 0.242(6) 1 A 2
C C13 -0.2713(9) 0.2137(8) 1.0226(3) 0.1076(18) Uani d PDU 0.758(6) 1 A 1
H H13A -0.3858 0.2455 0.9791 0.161 Uiso calc PR 0.758(6) 1 A 1
H H13B -0.3334 0.2432 1.0954 0.161 Uiso calc PR 0.758(6) 1 A 1
H H13C -0.2036 0.0915 1.0268 0.161 Uiso calc PR 0.758(6) 1 A 1
C C13A -0.340(2) 0.371(2) 0.9802(11) 0.1076(18) Uani d PDU 0.242(6) 1 A 2
H H13D -0.3722 0.4842 0.9389 0.161 Uiso calc PR 0.242(6) 1 A 2
H H13E -0.4090 0.3774 1.0558 0.161 Uiso calc PR 0.242(6) 1 A 2
H H13F -0.3969 0.2969 0.9504 0.161 Uiso calc PR 0.242(6) 1 A 2

loop_
_atom_site_aniso_label
_atom_site_aniso_U_11
_atom_site_aniso_U_22
_atom_site_aniso_U_33
_atom_site_aniso_U_12
_atom_site_aniso_U_13
_atom_site_aniso_U_23
O1 0.0628(10) 0.0400(8) 0.0648(10) -0.0090(7) -0.0201(8) -0.0254(7)
O2 0.0404(9) 0.0454(9) 0.0740(10) 0.0051(7) -0.0223(7) -0.0247(8)
O3 0.0921(14) 0.0731(11) 0.0728(11) -0.0273(10) -0.0124(10) -0.0462(10)
O4 0.0681(11) 0.0740(11) 0.0415(8) -0.0234(9) 0.0101(7) -0.0258(8)
N1 0.0375(10) 0.0385(9) 0.0429(9) -0.0059(7) -0.0146(7) -0.0159(7)
C1 0.0484(13) 0.0332(11) 0.0496(12) -0.0030(9) -0.0069(10) -0.0094(9)
C2 0.0492(14) 0.0422(12) 0.0656(15) 0.0057(10) -0.0151(11) -0.0057(11)
C3 0.0463(14) 0.0610(15) 0.0650(15) -0.0035(12) -0.0275(11) -0.0035(12)
C4 0.0460(13) 0.0464(12) 0.0569(13) -0.0082(10) -0.0224(10) -0.0133(10)
C5 0.0323(10) 0.0331(10) 0.0342(10) -0.0069(8) -0.0043(8) -0.0089(8)
C6 0.0351(11) 0.0307(10) 0.0323(10) -0.0078(8) -0.0024(8) -0.0062(8)
C7 0.0385(11) 0.0320(10) 0.0371(10) -0.0104(9) -0.0027(8) -0.0114(8)
C8 0.0323(11) 0.0333(10) 0.0367(10) -0.0072(8) -0.0050(8) -0.0112(8)
C9 0.0329(10) 0.0293(9) 0.0380(10) -0.0073(8) -0.0070(8) -0.0116(8)
C10 0.0494(13) 0.0361(11) 0.0607(13) -0.0152(10) -0.0107(10) -0.0058(10)
C11 0.0405(12) 0.0409(11) 0.0459(12) -0.0019(10) -0.0133(9) -0.0168(10)
C12 0.094(2) 0.134(3) 0.0461(15) -0.029(2) 0.0168(14) -0.0391(17)
C13 0.125(4) 0.143(5) 0.059(3) -0.068(4) 0.035(2) -0.030(3)
C13A 0.125(4) 0.143(5) 0.059(3) -0.068(4) 0.035(2) -0.030(3)

loop_
_atom_type_symbol
_atom_type_description
_atom_type_scat_dispersion_real
_atom_type_scat_dispersion_imag
_atom_type_scat_source
C C 0.0033 0.0016 'International Tables Vol C Tables 4.2.6.8 and 6.1.1.4'
H H 0.0000 0.0000 'International Tables Vol C Tables 4.2.6.8 and 6.1.1.4'
N N 0.0061 0.0033 'International Tables Vol C Tables 4.2.6.8 and 6.1.1.4'
O O 0.0106 0.0060 'International Tables Vol C Tables 4.2.6.8 and 6.1.1.4'

loop_
_geom_angle_atom_site_label_1
_geom_angle_atom_site_label_2
_geom_angle_atom_site_label_3
_geom_angle
C11 O4 C12 115.2(2)
C7 N1 C8 127.34(15)
C7 N1 H1 116.3
C8 N1 H1 116.3
C2 C1 C6 120.26(19)
C2 C1 H1A 119.9
C6 C1 H1A 119.9
C1 C2 C3 119.5(2)
C1 C2 H2 120.3
C3 C2 H2 120.3
C4 C3 C2 120.8(2)
C4 C3 H3 119.6
C2 C3 H3 119.6
C3 C4 C5 120.40(19)
C3 C4 H4 119.8
C5 C4 H4 119.8
C6 C5 C4 118.45(18)
C6 C5 C9 121.52(16)
C4 C5 C9 119.93(16)
C1 C6 C5 120.58(18)
C1 C6 C7 118.94(17)
C5 C6 C7 120.46(16)
O1 C7 N1 120.24(17)
O1 C7 C6 122.58(17)
N1 C7 C6 117.17(15)
O2 C8 N1 120.90(17)
O2 C8 C9 121.31(15)
N1 C8 C9 117.70(15)
C5 C9 C8 114.29(15)
C5 C9 C11 108.88(15)
C8 C9 C11 107.75(15)
C5 C9 C10 109.59(16)
C8 C9 C10 106.40(15)
C11 C9 C10 109.85(16)
C9 C10 H10A 109.5
C9 C10 H10B 109.5
H10A C10 H10B 109.5
C9 C10 H10C 109.5
H10A C10 H10C 109.5
H10B C10 H10C 109.5
O3 C11 O4 124.5(2)
O3 C11 C9 123.9(2)
O4 C11 C9 111.54(16)
C13A C12 C13 54.0(7)
C13A C12 O4 110.5(6)
C13 C12 O4 110.2(3)
C13A C12 H12A 139.8
C13 C12 H12A 109.6
O4 C12 H12A 109.6
C13A C12 H12B 58.6
C13 C12 H12B 109.6
O4 C12 H12B 109.6
H12A C12 H12B 108.1
C13A C12 H12C 109.5
C13 C12 H12C 58.8
O4 C12 H12C 109.5
H12A C12 H12C 54.2
H12B C12 H12C 140.7
C13A C12 H12D 109.5
C13 C12 H12D 140.2
O4 C12 H12D 109.5
H12A C12 H12D 56.7
H12B C12 H12D 54.3
H12C C12 H12D 108.1
C12 C13 H13A 109.5
C12 C13 H13B 109.5
C12 C13 H13C 109.5
C12 C13A H13D 109.5
C12 C13A H13E 109.5
H13D C13A H13E 109.5
C12 C13A H13F 109.5
H13D C13A H13F 109.5
H13E C13A H13F 109.5

loop_
_geom_bond_atom_site_label_1
_geom_bond_atom_site_label_2
_geom_bond_distance
O1 C7 1.223(2)
O2 C8 1.208(2)
O3 C11 1.197(2)
O4 C11 1.324(3)
O4 C12 1.463(3)
N1 C7 1.371(2)
N1 C8 1.372(2)
N1 H1 0.8600
C1 C2 1.373(3)
C1 C6 1.390(3)
C1 H1A 0.9300
C2 C3 1.380(3)
C2 H2 0.9300
C3 C4 1.376(3)
C3 H3 0.9300
C4 C5 1.394(3)
C4 H4 0.9300
C5 C6 1.390(2)
C5 C9 1.517(2)
C6 C7 1.473(3)
C8 C9 1.519(3)
C9 C11 1.527(3)
C9 C10 1.535(3)
C10 H10A 0.9600
C10 H10B 0.9600
C10 H10C 0.9600
C12 C13A 1.406(13)
C12 C13 1.412(5)
C12 H12A 0.9700
C12 H12B 0.9700
C12 H12C 0.9700
C12 H12D 0.9700
C13 H13A 0.9600
C13 H13B 0.9600
C13 H13C 0.9600
C13A H13D 0.9600
C13A H13E 0.9600
C13A H13F 0.9600

loop_
_geom_hbond_atom_site_label_D
_geom_hbond_atom_site_label_H
_geom_hbond_atom_site_label_A
_geom_hbond_site_symmetry_A
_geom_hbond_distance_DH
_geom_hbond_distance_HA
_geom_hbond_distance_DA
_geom_hbond_angle_DHA
N1 H1 O1 2_556 0.86 2.05 2.903(3) 172
